data_2219035
loop_
_publ_author_name
'Wang, Xing-Cong'
'Wu, Yan-Li'
'You, Xiu-Li'

_publ_section_title
<i>catena</i>-Poly[[(nitrato-\k^2^<i>O</i>,<i>O</i>')silver(I)]-\m-1,2-bis(diphenylphosphino)ethane-\k^2^<i>P</i>:<i>P</i>']
_journal_coeditor_code HK2480
_journal_issue 8
_journal_name_full 'Acta Crystallographica Section E'
_journal_page_first m981
_journal_paper_doi 10.1107/S1600536808019442
_journal_volume 64
_journal_year 2008
_chemical_formula_iupac '[Ag (N O3) (C26 H24 P2)]'
_chemical_formula_moiety 'C26 H24 Ag N O3 P2'
_chemical_formula_sum 'C26 H24 Ag N O3 P2'
_chemical_formula_weight 568.27
_chemical_name_systematic
;
<i>catena</i>-Poly[[(nitrato-\k^2^<i>O</i>,<i>O</i>')silver(I)]-
\m-1,2-bis(diphenylphosphino)ethane-\k^2^<i>P</i>:<i>P</i>']
;
_space_group_IT_number 15
_symmetry_cell_setting monoclinic
_symmetry_space_group_name_Hall '-C 2yc'
_symmetry_space_group_name_H-M 'C 1 2/c 1'
_atom_sites_solution_hydrogens geom
_atom_sites_solution_primary direct
_atom_sites_solution_secondary difmap
_audit_creation_method SHELXL-97
_cell_angle_alpha 90.00
_cell_angle_beta 108.33(3)
_cell_angle_gamma 90.00
_cell_formula_units_Z 4
_cell_length_a 17.123(3)
_cell_length_b 14.064(3)
_cell_length_c 11.120(2)
_cell_measurement_reflns_used 5049
_cell_measurement_temperature 223.15
_cell_measurement_theta_max 25.34
_cell_measurement_theta_min 3.48
_cell_volume 2542.0(9)
_computing_cell_refinement CrystalClear
_computing_data_collection 'CrystalClear (Rigaku/MSC, 2001)'
_computing_data_reduction 'CrystalStructure (Rigaku/MSC, 2004)'
_computing_molecular_graphics 'SHELXL97 (Sheldrick, 2008)'
_computing_publication_material 'SHELXL97 (Sheldrick, 2008)'
_computing_structure_refinement 'SHELXL97 (Sheldrick, 2008)'
_computing_structure_solution 'SHELXS97 (Sheldrick, 2008)'
_diffrn_ambient_temperature 223.15
_diffrn_detector_area_resol_mean 14.6306
_diffrn_measured_fraction_theta_full 0.997
_diffrn_measured_fraction_theta_max 0.997
_diffrn_measurement_device_type 'Rigaku Mercury diffractometer'
_diffrn_measurement_method '\w scans'
_diffrn_radiation_monochromator graphite
_diffrn_radiation_source 'fine-focus sealed tube'
_diffrn_radiation_type MoK\a
_diffrn_radiation_wavelength 0.71073
_diffrn_reflns_av_R_equivalents 0.0305
_diffrn_reflns_av_sigmaI/netI 0.0232
_diffrn_reflns_limit_h_max 19
_diffrn_reflns_limit_h_min -20
_diffrn_reflns_limit_k_max 15
_diffrn_reflns_limit_k_min -16
_diffrn_reflns_limit_l_max 13
_diffrn_reflns_limit_l_min -13
_diffrn_reflns_number 12170
_diffrn_reflns_theta_full 25.34
_diffrn_reflns_theta_max 25.34
_diffrn_reflns_theta_min 3.48
_diffrn_standards_decay_% 0
_diffrn_standards_interval_count 0
_diffrn_standards_interval_time 0
_diffrn_standards_number 0
_exptl_absorpt_coefficient_mu 0.946
_exptl_absorpt_correction_T_max 0.8334
_exptl_absorpt_correction_T_min 0.7035
_exptl_absorpt_correction_type multi-scan
_exptl_absorpt_process_details '(Jacobson, 1998)'
_exptl_crystal_colour colorless
_exptl_crystal_density_diffrn 1.485
_exptl_crystal_description block
_exptl_crystal_F_000 1152
_exptl_crystal_size_max 0.30
_exptl_crystal_size_mid 0.26
_exptl_crystal_size_min 0.20
_refine_diff_density_max 0.967
_refine_diff_density_min -0.449
_refine_ls_extinction_method none
_refine_ls_goodness_of_fit_ref 1.067
_refine_ls_hydrogen_treatment constr
_refine_ls_matrix_type full
_refine_ls_number_parameters 151
_refine_ls_number_reflns 2327
_refine_ls_number_restraints 0
_refine_ls_restrained_S_all 1.067
_refine_ls_R_factor_all 0.0391
_refine_ls_R_factor_gt 0.0353
_refine_ls_shift/su_max 0.000
_refine_ls_shift/su_mean 0.000
_refine_ls_structure_factor_coef Fsqd
_refine_ls_weighting_details 'calc w=1/[\s^2^(Fo^2^)+(0.0457P)^2^+4.2828P] where P=(Fo^2^+2Fc^2^)/3'
_refine_ls_weighting_scheme calc
_refine_ls_wR_factor_gt 0.0849
_refine_ls_wR_factor_ref 0.0872
_reflns_number_gt 2161
_reflns_number_total 2327
_reflns_threshold_expression I>2\s(I)
_cod_data_source_file hk2480.cif
_cod_data_source_block I
_cod_original_sg_symbol_H-M 'C 2/c'
_cod_database_code 2219035
_cod_database_fobs_code 2219035

loop_
_symmetry_equiv_pos_as_xyz
'x, y, z'
'-x, y, -z+1/2'
'x+1/2, y+1/2, z'
'-x+1/2, y+1/2, -z+1/2'
'-x, -y, -z'
'x, -y, z-1/2'
'-x+1/2, -y+1/2, -z'
'x+1/2, -y+1/2, z-1/2'

loop_
_atom_site_type_symbol
_atom_site_label
_atom_site_fract_x
_atom_site_fract_y
_atom_site_fract_z
_atom_site_U_iso_or_equiv
_atom_site_adp_type
_atom_site_calc_flag
_atom_site_refinement_flags
_atom_site_occupancy
Ag Ag1 0.0000 0.33644(2) 0.2500 0.03718(14) Uani d S 1
P P1 0.08413(5) 0.39847(5) 0.13087(7) 0.02910(19) Uani d . 1
O O1 0.06120(15) 0.17517(16) 0.3151(2) 0.0493(6) Uani d . 1
O O2 0.0000 0.0421(3) 0.2500 0.0783(13) Uani d S 1
N N1 0.0000 0.1292(3) 0.2500 0.0409(9) Uani d S 1
C C1 0.18506(17) 0.4287(2) 0.2384(3) 0.0342(7) Uani d . 1
C C2 0.2341(2) 0.5014(3) 0.2188(3) 0.0486(8) Uani d . 1
H H2A 0.2160 0.5381 0.1457 0.058 Uiso calc R 1
C C3 0.3100(2) 0.5200(3) 0.3075(4) 0.0635(11) Uani d . 1
H H3A 0.3426 0.5693 0.2943 0.076 Uiso calc R 1
C C4 0.3370(2) 0.4648(3) 0.4153(4) 0.0633(11) Uani d . 1
H H4A 0.3878 0.4771 0.4750 0.076 Uiso calc R 1
C C5 0.2902(2) 0.3933(3) 0.4345(4) 0.0612(11) Uani d . 1
H H5A 0.3094 0.3560 0.5069 0.073 Uiso calc R 1
C C6 0.2142(2) 0.3747(3) 0.3484(3) 0.0472(8) Uani d . 1
H H6A 0.1822 0.3257 0.3639 0.057 Uiso calc R 1
C C7 0.10284(19) 0.3224(2) 0.0110(3) 0.0351(7) Uani d . 1
C C8 0.1568(2) 0.3472(3) -0.0540(4) 0.0529(9) Uani d . 1
H H8A 0.1849 0.4048 -0.0367 0.064 Uiso calc R 1
C C9 0.1693(3) 0.2867(3) -0.1445(4) 0.0690(12) Uani d . 1
H H9A 0.2050 0.3040 -0.1888 0.083 Uiso calc R 1
C C10 0.1292(3) 0.2022(3) -0.1684(4) 0.0702(13) Uani d . 1
H H10A 0.1385 0.1613 -0.2282 0.084 Uiso calc R 1
C C11 0.0753(3) 0.1761(3) -0.1058(4) 0.0677(13) Uani d . 1
H H11A 0.0477 0.1183 -0.1237 0.081 Uiso calc R 1
C C12 0.0620(2) 0.2364(2) -0.0154(3) 0.0490(9) Uani d . 1
H H12A 0.0255 0.2189 0.0274 0.059 Uiso calc R 1
C C13 0.04348(17) 0.5080(2) 0.0442(3) 0.0339(6) Uani d . 1
H H13A 0.0432 0.5582 0.1039 0.041 Uiso calc R 1
H H13B 0.0787 0.5278 -0.0046 0.041 Uiso calc R 1

loop_
_atom_site_aniso_label
_atom_site_aniso_U_11
_atom_site_aniso_U_22
_atom_site_aniso_U_33
_atom_site_aniso_U_12
_atom_site_aniso_U_13
_atom_site_aniso_U_23
Ag1 0.0364(2) 0.0378(2) 0.0391(2) 0.000 0.01439(15) 0.000
P1 0.0287(4) 0.0281(4) 0.0297(4) 0.0031(3) 0.0081(3) 0.0020(3)
O1 0.0397(13) 0.0446(14) 0.0527(14) 0.0038(10) -0.0010(11) 0.0004(11)
O2 0.077(3) 0.038(2) 0.118(4) 0.000 0.029(3) 0.000
N1 0.042(2) 0.033(2) 0.049(2) 0.000 0.0154(19) 0.000
C1 0.0290(15) 0.0384(16) 0.0348(15) 0.0051(12) 0.0096(13) -0.0052(13)
C2 0.0403(19) 0.049(2) 0.054(2) -0.0047(15) 0.0113(16) -0.0005(16)
C3 0.0357(19) 0.063(3) 0.088(3) -0.0127(17) 0.014(2) -0.018(2)
C4 0.0361(19) 0.082(3) 0.059(2) 0.006(2) -0.0046(18) -0.028(2)
C5 0.047(2) 0.083(3) 0.043(2) 0.015(2) -0.0008(18) -0.0020(19)
C6 0.0372(18) 0.062(2) 0.0404(18) 0.0085(16) 0.0087(15) 0.0075(16)
C7 0.0380(17) 0.0331(16) 0.0326(15) 0.0098(12) 0.0088(13) -0.0003(12)
C8 0.054(2) 0.052(2) 0.060(2) -0.0011(17) 0.0288(19) -0.0087(17)
C9 0.077(3) 0.081(3) 0.062(3) 0.013(2) 0.040(2) -0.015(2)
C10 0.097(3) 0.063(3) 0.049(2) 0.027(2) 0.021(2) -0.014(2)
C11 0.107(4) 0.040(2) 0.047(2) 0.000(2) 0.011(2) -0.0088(17)
C12 0.071(2) 0.0376(18) 0.0369(17) -0.0022(16) 0.0145(17) 0.0004(14)
C13 0.0335(16) 0.0294(15) 0.0366(15) 0.0031(12) 0.0080(13) 0.0042(12)

loop_
_atom_type_symbol
_atom_type_description
_atom_type_scat_dispersion_real
_atom_type_scat_dispersion_imag
_atom_type_scat_source
C C 0.0033 0.0016 'International Tables Vol C Tables 4.2.6.8 and 6.1.1.4'
H H 0.0000 0.0000 'International Tables Vol C Tables 4.2.6.8 and 6.1.1.4'
Ag Ag -0.8971 1.1015 'International Tables Vol C Tables 4.2.6.8 and 6.1.1.4'
N N 0.0061 0.0033 'International Tables Vol C Tables 4.2.6.8 and 6.1.1.4'
O O 0.0106 0.0060 'International Tables Vol C Tables 4.2.6.8 and 6.1.1.4'
P P 0.1023 0.0942 'International Tables Vol C Tables 4.2.6.8 and 6.1.1.4'

loop_
_geom_angle_atom_site_label_1
_geom_angle_atom_site_label_2
_geom_angle_atom_site_label_3
_geom_angle_site_symmetry_1
_geom_angle_site_symmetry_3
_geom_angle
_geom_angle_publ_flag
P1 Ag1 P1 . 2 137.49(4) yes
P1 Ag1 O1 . 2 115.92(7) yes
P1 Ag1 O1 2 2 102.63(7) yes
P1 Ag1 O1 . . 102.63(6) yes
P1 Ag1 O1 2 . 115.92(7) yes
O1 Ag1 O1 2 . 50.52(11) yes
C7 P1 C1 . . 105.68(14) ?
C7 P1 C13 . . 103.59(14) ?
C1 P1 C13 . . 105.93(14) ?
C7 P1 Ag1 . . 117.71(11) ?
C1 P1 Ag1 . . 109.46(10) ?
C13 P1 Ag1 . . 113.56(10) ?
N1 O1 Ag1 . . 95.88(19) ?
O2 N1 O1 . . 121.14(18) ?
O2 N1 O1 . 2 121.14(18) ?
O1 N1 O1 . 2 117.7(4) ?
C2 C1 C6 . . 118.3(3) ?
C2 C1 P1 . . 124.7(2) ?
C6 C1 P1 . . 117.0(3) ?
C1 C2 C3 . . 120.5(4) ?
C1 C2 H2A . . 119.8 ?
C3 C2 H2A . . 119.8 ?
C4 C3 C2 . . 119.6(4) ?
C4 C3 H3A . . 120.2 ?
C2 C3 H3A . . 120.2 ?
C5 C4 C3 . . 120.4(3) ?
C5 C4 H4A . . 119.8 ?
C3 C4 H4A . . 119.8 ?
C4 C5 C6 . . 120.9(4) ?
C4 C5 H5A . . 119.6 ?
C6 C5 H5A . . 119.6 ?
C5 C6 C1 . . 120.4(4) ?
C5 C6 H6A . . 119.8 ?
C1 C6 H6A . . 119.8 ?
C12 C7 C8 . . 119.1(3) ?
C12 C7 P1 . . 118.6(3) ?
C8 C7 P1 . . 122.4(3) ?
C9 C8 C7 . . 120.3(4) ?
C9 C8 H8A . . 119.8 ?
C7 C8 H8A . . 119.8 ?
C10 C9 C8 . . 119.8(4) ?
C10 C9 H9A . . 120.1 ?
C8 C9 H9A . . 120.1 ?
C9 C10 C11 . . 121.0(4) ?
C9 C10 H10A . . 119.5 ?
C11 C10 H10A . . 119.5 ?
C10 C11 C12 . . 119.7(4) ?
C10 C11 H11A . . 120.2 ?
C12 C11 H11A . . 120.2 ?
C7 C12 C11 . . 120.1(4) ?
C7 C12 H12A . . 119.9 ?
C11 C12 H12A . . 119.9 ?
C13 C13 P1 5_565 . 110.4(3) ?
C13 C13 H13A 5_565 . 109.6 ?
P1 C13 H13A . . 109.6 ?
C13 C13 H13B 5_565 . 109.6 ?
P1 C13 H13B . . 109.6 ?
H13A C13 H13B . . 108.1 ?

loop_
_geom_bond_atom_site_label_1
_geom_bond_atom_site_label_2
_geom_bond_site_symmetry_2
_geom_bond_distance
_geom_bond_publ_flag
Ag1 P1 . 2.4066(9) yes
Ag1 P1 2 2.4066(9) yes
Ag1 O1 2 2.508(2) yes
Ag1 O1 . 2.508(2) yes
P1 C7 . 1.815(3) ?
P1 C1 . 1.816(3) ?
P1 C13 . 1.834(3) ?
O1 N1 . 1.250(3) ?
O2 N1 . 1.225(5) ?
N1 O1 2 1.250(3) ?
C1 C2 . 1.382(5) ?
C1 C6 . 1.393(4) ?
C2 C3 . 1.388(5) ?
C2 H2A . 0.9300 ?
C3 C4 . 1.381(6) ?
C3 H3A . 0.9300 ?
C4 C5 . 1.343(6) ?
C4 H4A . 0.9300 ?
C5 C6 . 1.376(5) ?
C5 H5A . 0.9300 ?
C6 H6A . 0.9300 ?
C7 C12 . 1.381(5) ?
C7 C8 . 1.386(5) ?
C8 C9 . 1.385(5) ?
C8 H8A . 0.9300 ?
C9 C10 . 1.357(7) ?
C9 H9A . 0.9300 ?
C10 C11 . 1.370(7) ?
C10 H10A . 0.9300 ?
C11 C12 . 1.387(5) ?
C11 H11A . 0.9300 ?
C12 H12A . 0.9300 ?
C13 C13 5_565 1.521(6) ?
C13 H13A . 0.9700 ?
C13 H13B . 0.9700 ?
